data_7001326
loop_
_publ_author_name
'Agapiou, Kyriacos'
'Mej\'ia, Michelle L.'
'Yang, Xiaoping'
'Holliday, Bradley J.'

_publ_section_title
;
 Multinuclear Cd2, Cd3 and 1-D framework structures of Cd(II) Schiff
 base complexes
;
_journal_issue 21
_journal_name_full 'Dalton Transactions'
_journal_page_first 4154
_journal_page_last 4159
_journal_paper_doi 10.1039/b816059g
_journal_year 2009
_chemical_formula_moiety 'C42 H42 Br4 Cd3 N4 O12, C4 H10 O, 2(C H4 O)'
_chemical_formula_sum 'C48 H60 Br4 Cd3 N4 O15'
_chemical_formula_weight 1589.84
_chemical_name_systematic
;
?
;
_space_group_IT_number 14
_symmetry_cell_setting monoclinic
_symmetry_space_group_name_Hall '-P 2yn'
_symmetry_space_group_name_H-M 'P 1 21/n 1'
_atom_sites_solution_hydrogens geom
_atom_sites_solution_primary direct
_atom_sites_solution_secondary difmap
_audit_creation_method SHELXL-97
_cell_angle_alpha 90.00
_cell_angle_beta 103.27(3)
_cell_angle_gamma 90.00
_cell_formula_units_Z 4
_cell_length_a 17.088(3)
_cell_length_b 13.312(3)
_cell_length_c 25.861(5)
_cell_measurement_reflns_used 11432
_cell_measurement_temperature 153(2)
_cell_measurement_theta_max 27.48
_cell_measurement_theta_min 2.91
_cell_volume 5726(2)
_computing_cell_refinement 'Collect software, Nonius B.V. 1998'
_computing_data_collection 'Collect software, Nonius B.V. 1998'
_computing_data_reduction
;
DENZO and Scalepack (Otwinoski and Minor, 1997)
;
_computing_molecular_graphics 'XL SHELXTL/PC, Siemens Analytical'
_computing_structure_refinement 'XL SHELXTL/PC, Siemens Analytical'
_computing_structure_solution
;

SIR97 - Altomare A., Burla M.C., Camalli M., Cascarano G.L., Giacovazzo C.,
Guagliardi A., Moliterni A.G.G., Polidori G.,Spagna R.
;
_diffrn_ambient_temperature 153(2)
_diffrn_measured_fraction_theta_full 0.997
_diffrn_measured_fraction_theta_max 0.997
_diffrn_measurement_device_type CCD
_diffrn_measurement_method \w-scans
_diffrn_radiation_monochromator graphite
_diffrn_radiation_source 'fine-focus sealed tube'
_diffrn_radiation_type MoK\a
_diffrn_radiation_wavelength 0.71073
_diffrn_reflns_av_R_equivalents 0.0629
_diffrn_reflns_av_sigmaI/netI 0.0996
_diffrn_reflns_limit_h_max 20
_diffrn_reflns_limit_h_min -20
_diffrn_reflns_limit_k_max 15
_diffrn_reflns_limit_k_min -15
_diffrn_reflns_limit_l_max 30
_diffrn_reflns_limit_l_min -30
_diffrn_reflns_number 18431
_diffrn_reflns_theta_full 25.00
_diffrn_reflns_theta_max 25.00
_diffrn_reflns_theta_min 2.96
_exptl_absorpt_coefficient_mu 3.961
_exptl_absorpt_correction_T_max 0.5698
_exptl_absorpt_correction_T_min 0.4761
_exptl_absorpt_correction_type gaussian
_exptl_absorpt_process_details
;
Absorption correction given as Gaussian
;
_exptl_crystal_colour Yellow
_exptl_crystal_density_diffrn 1.844
_exptl_crystal_density_method 'not measured'
_exptl_crystal_description Block
_exptl_crystal_F_000 3120
_exptl_crystal_size_max 0.22
_exptl_crystal_size_mid 0.19
_exptl_crystal_size_min 0.16
_refine_diff_density_max 0.854
_refine_diff_density_min -0.871
_refine_diff_density_rms 0.156
_refine_ls_extinction_coef 0.0072(2)
_refine_ls_extinction_method SHELXL
_refine_ls_goodness_of_fit_ref 0.974
_refine_ls_hydrogen_treatment constr
_refine_ls_matrix_type full
_refine_ls_number_parameters 667
_refine_ls_number_reflns 10074
_refine_ls_number_restraints 0
_refine_ls_restrained_S_all 0.972
_refine_ls_R_factor_all 0.1056
_refine_ls_R_factor_gt 0.0483
_refine_ls_shift/su_max 0.001
_refine_ls_shift/su_mean 0.000
_refine_ls_structure_factor_coef Fsqd
_refine_ls_weighting_details 'calc w=1/[\s^2^(Fo^2^)+(0.0530P)^2^+0.0000P] where P=(Fo^2^+2Fc^2^)/3'
_refine_ls_weighting_scheme calc
_refine_ls_wR_factor_gt 0.0958
_refine_ls_wR_factor_ref 0.1147
_reflns_number_gt 6103
_reflns_number_total 10074
_reflns_threshold_expression >2sigma(I)
_cod_data_source_file b816059g.txt
_cod_data_source_block complex-2
_cod_depositor_comments
;
The following automatic conversions were performed:
'_symmetry_cell_setting' value 'Monoclinic' changed to 'monoclinic'
according to '/home/saulius/struct/CIF-dictionaries/cif_core.dic'
dictionary named 'cif_core.dic' version 2.4.1 from
2010-06-29.

'_exptl_absorpt_correction_type' value 'Gaussian' changed to
'gaussian' according to
'/home/saulius/struct/CIF-dictionaries/cif_core.dic' dictionary named
'cif_core.dic' version 2.4.1 from 2010-06-29.

Automatic conversion script
Id: cif_fix_enum 1527 2010-12-29 10:47:43Z saulius 
;
_cod_original_sg_symbol_H-M P2(1)/n
_cod_database_code 7001326

loop_
_symmetry_equiv_pos_as_xyz
'x, y, z'
'-x+1/2, y+1/2, -z+1/2'
'-x, -y, -z'
'x-1/2, -y-1/2, z-1/2'

loop_
_atom_site_label
_atom_site_type_symbol
_atom_site_fract_x
_atom_site_fract_y
_atom_site_fract_z
_atom_site_U_iso_or_equiv
_atom_site_adp_type
_atom_site_occupancy
_atom_site_symmetry_multiplicity
_atom_site_calc_flag
_atom_site_refinement_flags
_atom_site_disorder_assembly
_atom_site_disorder_group
Cd1 Cd 0.43047(3) -0.22190(4) 0.31092(2) 0.02828(14) Uani 1 1 d U . .
Cd2 Cd 0.60885(3) 0.21375(4) 0.22543(2) 0.02935(15) Uani 1 1 d U . .
Cd3 Cd 0.51020(3) 0.00799(4) 0.27312(2) 0.02657(14) Uani 1 1 d U . .
Br1 Br 0.26138(5) 0.21038(6) 0.45277(3) 0.0459(2) Uani 1 1 d U . .
Br2 Br 0.52430(5) -0.26819(6) 0.03243(3) 0.0463(2) Uani 1 1 d U . .
Br1' Br 0.90083(5) -0.03395(6) 0.46557(4) 0.0550(3) Uani 1 1 d U . .
Br2' Br 0.31807(5) -0.05168(7) -0.01024(3) 0.0499(2) Uani 1 1 d U . .
N1 N 0.3106(3) -0.2068(4) 0.3340(2) 0.0289(14) Uani 1 1 d U . .
N2 N 0.3719(4) -0.3157(4) 0.2391(3) 0.0347(15) Uani 1 1 d U . .
N1' N 0.7475(4) 0.1969(4) 0.2440(2) 0.0340(15) Uani 1 1 d U . .
N2' N 0.6103(3) 0.1994(4) 0.1384(2) 0.0316(14) Uani 1 1 d U . .
O1 O 0.4581(3) 0.1399(3) 0.32704(18) 0.0335(12) Uani 1 1 d U . .
O2 O 0.4195(3) -0.0512(3) 0.31599(17) 0.0270(11) Uani 1 1 d U . .
O3 O 0.4985(3) -0.1587(3) 0.25368(18) 0.0282(11) Uani 1 1 d U . .
O4 O 0.6098(3) -0.0774(3) 0.21489(18) 0.0324(12) Uani 1 1 d U . .
O1' O 0.5963(3) -0.0073(3) 0.36855(18) 0.0367(12) Uani 1 1 d U . .
O2' O 0.6238(3) 0.0990(3) 0.29019(18) 0.0302(11) Uani 1 1 d U . .
O3' O 0.5019(3) 0.1069(3) 0.20098(17) 0.0300(11) Uani 1 1 d U . .
O4' O 0.3747(3) -0.0043(3) 0.19717(17) 0.0285(11) Uani 1 1 d U . .
C1 C 0.4904(5) 0.2384(6) 0.3385(4) 0.060(3) Uani 1 1 d U . .
H1A H 0.4473 0.2853 0.3371 0.089 Uiso 1 1 calc R . .
H1B H 0.5205 0.2568 0.3129 0.089 Uiso 1 1 calc R . .
H1C H 0.5252 0.2392 0.3734 0.089 Uiso 1 1 calc R . .
C2 C 0.4023(4) 0.1083(5) 0.3532(3) 0.0276(17) Uani 1 1 d U . .
C3 C 0.3666(4) 0.1681(5) 0.3845(3) 0.0350(18) Uani 1 1 d U . .
H3A H 0.3810 0.2354 0.3898 0.042 Uiso 1 1 calc R . .
C4 C 0.3087(4) 0.1268(5) 0.4081(3) 0.0327(18) Uani 1 1 d U . .
C5 C 0.2848(4) 0.0288(5) 0.3995(3) 0.0369(19) Uani 1 1 d U . .
H5A H 0.2449 0.0030 0.4149 0.044 Uiso 1 1 calc R . .
C6 C 0.3212(4) -0.0327(5) 0.3671(3) 0.0288(17) Uani 1 1 d U . .
C7 C 0.3821(4) 0.0041(5) 0.3450(3) 0.0254(16) Uani 1 1 d U . .
C8 C 0.2847(4) -0.1324(5) 0.3563(3) 0.0357(19) Uani 1 1 d U . .
H8A H 0.2369 -0.1426 0.3669 0.043 Uiso 1 1 calc R . .
C9 C 0.2588(4) -0.2969(5) 0.3239(3) 0.0359(18) Uani 1 1 d U . .
H9A H 0.2091 -0.2835 0.3347 0.043 Uiso 1 1 calc R . .
H9B H 0.2857 -0.3522 0.3453 0.043 Uiso 1 1 calc R . .
C10 C 0.2397(4) -0.3270(5) 0.2662(3) 0.0387(19) Uani 1 1 d U . .
H10A H 0.2267 -0.2668 0.2448 0.046 Uiso 1 1 calc R . .
H10B H 0.1921 -0.3690 0.2594 0.046 Uiso 1 1 calc R . .
C11 C 0.3071(4) -0.3838(5) 0.2475(3) 0.0372(19) Uani 1 1 d U . .
H11A H 0.3301 -0.4339 0.2739 0.045 Uiso 1 1 calc R . .
H11B H 0.2841 -0.4186 0.2145 0.045 Uiso 1 1 calc R . .
C12 C 0.3915(4) -0.3228(5) 0.1946(3) 0.0303(17) Uani 1 1 d U . .
H12A H 0.3637 -0.3704 0.1711 0.036 Uiso 1 1 calc R . .
C13 C 0.4526(4) -0.2648(5) 0.1762(3) 0.0266(16) Uani 1 1 d U . .
C14 C 0.4608(4) -0.2882(5) 0.1246(3) 0.0301(17) Uani 1 1 d U . .
H14A H 0.4287 -0.3379 0.1051 0.036 Uiso 1 1 calc R . .
C15 C 0.5146(4) -0.2393(5) 0.1030(3) 0.0281(17) Uani 1 1 d U . .
C16 C 0.5662(4) -0.1671(5) 0.1312(3) 0.0312(17) Uani 1 1 d U . .
H16A H 0.6036 -0.1348 0.1159 0.037 Uiso 1 1 calc R . .
C17 C 0.5609(4) -0.1448(5) 0.1821(3) 0.0241(16) Uani 1 1 d U . .
C18 C 0.5019(4) -0.1892(5) 0.2056(3) 0.0250(16) Uani 1 1 d U . .
C19 C 0.6787(4) -0.0408(5) 0.1967(3) 0.040(2) Uani 1 1 d U . .
H19A H 0.7086 0.0053 0.2224 0.060 Uiso 1 1 calc R . .
H19B H 0.6608 -0.0071 0.1633 0.060 Uiso 1 1 calc R . .
H19C H 0.7126 -0.0963 0.1925 0.060 Uiso 1 1 calc R . .
C1' C 0.5775(4) -0.0445(6) 0.4168(3) 0.042(2) Uani 1 1 d U . .
H1'A H 0.6046 -0.0043 0.4463 0.063 Uiso 1 1 calc R . .
H1'B H 0.5949 -0.1130 0.4224 0.063 Uiso 1 1 calc R . .
H1'C H 0.5205 -0.0409 0.4137 0.063 Uiso 1 1 calc R . .
C2' C 0.6753(4) 0.0152(5) 0.3715(3) 0.0307(17) Uani 1 1 d U . .
C3' C 0.7376(4) -0.0143(5) 0.4113(3) 0.0340(18) Uani 1 1 d U . .
H3'A H 0.7280 -0.0520 0.4395 0.041 Uiso 1 1 calc R . .
C4' C 0.8149(4) 0.0119(5) 0.4098(3) 0.0379(19) Uani 1 1 d U . .
C5' C 0.8308(4) 0.0668(5) 0.3679(3) 0.0373(19) Uani 1 1 d U . .
H5'A H 0.8835 0.0829 0.3672 0.045 Uiso 1 1 calc R . .
C6' C 0.7664(4) 0.0983(5) 0.3262(3) 0.0323(18) Uani 1 1 d U . .
C7' C 0.6877(4) 0.0735(5) 0.3274(3) 0.0273(16) Uani 1 1 d U . .
C8' C 0.7915(4) 0.1562(5) 0.2854(3) 0.0340(18) Uani 1 1 d U . .
H8'A H 0.8467 0.1648 0.2898 0.041 Uiso 1 1 calc R . .
C9' C 0.7888(4) 0.2517(6) 0.2084(3) 0.040(2) Uani 1 1 d U . .
H9'A H 0.8462 0.2397 0.2194 0.049 Uiso 1 1 calc R . .
H9'B H 0.7797 0.3232 0.2112 0.049 Uiso 1 1 calc R . .
C10' C 0.7584(4) 0.2183(5) 0.1498(3) 0.041(2) Uani 1 1 d U . .
H10C H 0.7966 0.2413 0.1298 0.049 Uiso 1 1 calc R . .
H10D H 0.7580 0.1455 0.1486 0.049 Uiso 1 1 calc R . .
C11' C 0.6755(4) 0.2558(5) 0.1223(3) 0.0378(19) Uani 1 1 d U . .
H11C H 0.6711 0.3264 0.1305 0.045 Uiso 1 1 calc R . .
H11D H 0.6691 0.2498 0.0841 0.045 Uiso 1 1 calc R . .
C12' C 0.5573(4) 0.1557(5) 0.1013(3) 0.0324(18) Uani 1 1 d U . .
H12B H 0.5644 0.1637 0.0669 0.039 Uiso 1 1 calc R . .
C13' C 0.4895(4) 0.0968(5) 0.1062(3) 0.0318(18) Uani 1 1 d U . .
C14' C 0.4444(4) 0.0567(5) 0.0577(3) 0.0336(18) Uani 1 1 d U . .
H14B H 0.4605 0.0697 0.0264 0.040 Uiso 1 1 calc R . .
C15' C 0.3783(4) -0.0004(5) 0.0563(3) 0.0316(17) Uani 1 1 d U . .
C16' C 0.3523(4) -0.0232(5) 0.1022(3) 0.0337(18) Uani 1 1 d U . .
H16B H 0.3074 -0.0635 0.1006 0.040 Uiso 1 1 calc R . .
C17' C 0.3942(4) 0.0147(5) 0.1496(3) 0.0270(16) Uani 1 1 d U . .
C18' C 0.4635(4) 0.0759(5) 0.1536(3) 0.0243(16) Uani 1 1 d U . .
C19' C 0.3080(4) -0.0682(5) 0.1967(3) 0.0334(18) Uani 1 1 d U . .
H19D H 0.3005 -0.0753 0.2322 0.050 Uiso 1 1 calc R . .
H19E H 0.3180 -0.1330 0.1832 0.050 Uiso 1 1 calc R . .
H19F H 0.2605 -0.0397 0.1744 0.050 Uiso 1 1 calc R . .
O5 O 0.5243(4) 0.3517(5) 0.2173(3) 0.060(2) Uani 1 1 d U . .
O6 O 0.6330(4) 0.3661(4) 0.2740(3) 0.0625(19) Uani 1 1 d U . .
O7 O 0.4529(3) -0.3849(4) 0.3599(2) 0.0446(13) Uani 1 1 d U . .
O8 O 0.5446(3) -0.2677(4) 0.3684(2) 0.0444(14) Uani 1 1 d U . .
C20 C 0.5488(6) 0.5078(6) 0.2623(4) 0.070(3) Uani 1 1 d U . .
H20A H 0.5816 0.5290 0.2958 0.105 Uiso 1 1 calc R . .
H20B H 0.4933 0.5090 0.2640 0.105 Uiso 1 1 calc R . .
H20C H 0.5567 0.5525 0.2348 0.105 Uiso 1 1 calc R . .
C21 C 0.5718(5) 0.4030(5) 0.2502(3) 0.0378(19) Uani 1 1 d U . .
C22 C 0.5836(5) -0.4209(6) 0.4142(4) 0.064(3) Uani 1 1 d U . .
H22A H 0.5570 -0.4632 0.4349 0.097 Uiso 1 1 calc R . .
H22B H 0.6230 -0.3803 0.4375 0.097 Uiso 1 1 calc R . .
H22C H 0.6095 -0.4618 0.3925 0.097 Uiso 1 1 calc R . .
C23 C 0.5222(5) -0.3534(6) 0.3790(3) 0.043(2) Uani 1 1 d U . .
C24 C 0.5386(8) 0.2043(10) 0.5133(5) 0.121(5) Uani 1 1 d U . .
H24A H 0.5347 0.1893 0.5489 0.181 Uiso 1 1 calc R . .
H24B H 0.5228 0.1465 0.4911 0.181 Uiso 1 1 calc R . .
H24C H 0.5039 0.2597 0.4998 0.181 Uiso 1 1 calc R . .
C25 C 0.6230(9) 0.2313(9) 0.5132(5) 0.123(5) Uani 1 1 d U . .
H25B H 0.6387 0.2881 0.5368 0.147 Uiso 1 1 calc R . .
H25A H 0.6574 0.1753 0.5278 0.147 Uiso 1 1 calc R . .
C26 C 0.7202(9) 0.2686(10) 0.4646(6) 0.129(5) Uani 1 1 d U . .
H26A H 0.7493 0.2055 0.4709 0.155 Uiso 1 1 calc R . .
H26B H 0.7460 0.3164 0.4914 0.155 Uiso 1 1 calc R . .
C27 C 0.7206(7) 0.3065(9) 0.4115(5) 0.104(4) Uani 1 1 d U . .
H27A H 0.7751 0.3172 0.4087 0.156 Uiso 1 1 calc R . .
H27B H 0.6916 0.3689 0.4056 0.156 Uiso 1 1 calc R . .
H27C H 0.6953 0.2584 0.3853 0.156 Uiso 1 1 calc R . .
O9 O 0.6363(5) 0.2538(6) 0.4673(3) 0.105(3) Uani 1 1 d U . .
C28 C 0.4146(8) 0.3735(11) 0.0947(5) 0.134(5) Uani 1 1 d U . .
H28A H 0.4643 0.3946 0.0868 0.201 Uiso 1 1 calc R . .
H28B H 0.3711 0.3863 0.0647 0.201 Uiso 1 1 calc R . .
H28C H 0.4171 0.3029 0.1026 0.201 Uiso 1 1 calc R . .
O10 O 0.4022(4) 0.4261(5) 0.1380(3) 0.088(2) Uani 1 1 d U . .
H10E H 0.4433 0.4246 0.1618 0.132 Uiso 1 1 calc R . .
C29 C 0.3870(6) 0.4589(7) 0.4404(4) 0.081(3) Uani 1 1 d U . .
H29A H 0.4413 0.4527 0.4608 0.121 Uiso 1 1 calc R . .
H29B H 0.3538 0.4100 0.4522 0.121 Uiso 1 1 calc R . .
H29C H 0.3673 0.5251 0.4449 0.121 Uiso 1 1 calc R . .
O11 O 0.3851(4) 0.4427(4) 0.3865(2) 0.0633(17) Uani 1 1 d U . .
H11E H 0.4018 0.4929 0.3741 0.095 Uiso 1 1 calc R . .

loop_
_atom_site_aniso_label
_atom_site_aniso_U_11
_atom_site_aniso_U_22
_atom_site_aniso_U_33
_atom_site_aniso_U_23
_atom_site_aniso_U_13
_atom_site_aniso_U_12
Cd1 0.0267(3) 0.0281(3) 0.0294(3) 0.0019(2) 0.0053(2) -0.0006(2)
Cd2 0.0274(3) 0.0269(3) 0.0334(3) -0.0004(2) 0.0063(2) -0.0022(2)
Cd3 0.0243(3) 0.0278(3) 0.0268(3) -0.0009(2) 0.0042(2) -0.0034(2)
Br1 0.0460(5) 0.0456(5) 0.0525(6) -0.0121(4) 0.0245(4) -0.0004(4)
Br2 0.0634(6) 0.0491(5) 0.0260(4) -0.0041(4) 0.0090(4) -0.0102(4)
Br1' 0.0371(5) 0.0581(5) 0.0566(6) 0.0057(4) -0.0164(4) 0.0018(4)
Br2' 0.0524(6) 0.0626(5) 0.0306(5) -0.0087(4) 0.0012(4) -0.0142(4)
N1 0.029(3) 0.028(3) 0.027(3) 0.004(3) 0.000(3) -0.002(3)
N2 0.036(4) 0.027(3) 0.039(4) 0.003(3) 0.007(3) -0.002(3)
N1' 0.035(3) 0.032(3) 0.038(4) -0.007(3) 0.013(3) -0.006(3)
N2' 0.029(3) 0.034(3) 0.032(4) 0.002(3) 0.008(3) -0.004(3)
O1 0.037(3) 0.030(3) 0.038(3) -0.004(2) 0.018(2) -0.007(2)
O2 0.027(3) 0.029(2) 0.028(3) -0.001(2) 0.011(2) 0.000(2)
O3 0.027(3) 0.030(2) 0.027(3) 0.001(2) 0.005(2) -0.005(2)
O4 0.028(3) 0.036(3) 0.035(3) -0.007(2) 0.010(2) -0.010(2)
O1' 0.031(3) 0.044(3) 0.032(3) 0.008(2) 0.002(2) -0.006(2)
O2' 0.019(3) 0.034(3) 0.032(3) -0.003(2) -0.004(2) -0.004(2)
O3' 0.029(3) 0.033(3) 0.027(3) 0.003(2) 0.003(2) -0.005(2)
O4' 0.027(3) 0.034(3) 0.024(3) 0.003(2) 0.004(2) 0.003(2)
C1 0.066(6) 0.046(5) 0.074(6) -0.010(4) 0.030(5) -0.020(4)
C2 0.024(4) 0.031(4) 0.026(4) -0.004(3) 0.002(3) 0.006(3)
C3 0.031(4) 0.035(4) 0.036(4) -0.007(3) 0.002(3) 0.000(3)
C4 0.029(4) 0.035(4) 0.034(4) -0.003(3) 0.010(3) 0.008(3)
C5 0.036(4) 0.041(4) 0.035(4) 0.004(3) 0.010(4) 0.000(3)
C6 0.022(4) 0.028(4) 0.035(4) -0.001(3) 0.003(3) 0.008(3)
C7 0.027(4) 0.030(4) 0.017(4) 0.003(3) 0.001(3) 0.000(3)
C8 0.034(4) 0.038(4) 0.036(4) 0.000(4) 0.011(3) -0.006(3)
C9 0.032(4) 0.037(4) 0.041(4) -0.002(3) 0.014(3) 0.002(3)
C10 0.028(4) 0.034(4) 0.054(5) 0.002(4) 0.007(4) -0.010(3)
C11 0.039(4) 0.037(4) 0.034(4) 0.005(3) 0.006(3) -0.001(3)
C12 0.027(4) 0.025(3) 0.036(4) 0.002(3) 0.001(3) -0.001(3)
C13 0.024(4) 0.025(3) 0.028(4) -0.002(3) 0.002(3) 0.002(3)
C14 0.029(4) 0.026(4) 0.032(4) 0.003(3) 0.000(3) -0.002(3)
C15 0.032(4) 0.030(4) 0.021(4) 0.003(3) 0.005(3) 0.003(3)
C16 0.032(4) 0.028(4) 0.036(4) 0.003(3) 0.013(3) 0.002(3)
C17 0.021(4) 0.021(3) 0.029(4) -0.004(3) 0.004(3) -0.001(3)
C18 0.024(4) 0.023(3) 0.027(4) 0.001(3) 0.005(3) 0.003(3)
C19 0.036(4) 0.041(4) 0.046(5) -0.010(4) 0.015(4) -0.004(3)
C1' 0.040(4) 0.056(5) 0.030(4) 0.003(4) 0.010(4) 0.000(4)
C2' 0.024(4) 0.032(4) 0.035(4) -0.004(3) 0.004(3) 0.002(3)
C3' 0.030(4) 0.030(4) 0.037(4) 0.000(3) -0.003(3) 0.002(3)
C4' 0.035(4) 0.033(4) 0.039(4) -0.002(4) -0.007(4) 0.007(3)
C5' 0.024(4) 0.043(4) 0.042(5) -0.008(4) 0.001(4) -0.005(3)
C6' 0.028(4) 0.030(4) 0.040(4) -0.005(3) 0.012(3) -0.004(3)
C7' 0.032(4) 0.021(3) 0.028(4) -0.009(3) 0.005(3) -0.003(3)
C8' 0.027(4) 0.034(4) 0.040(5) -0.009(4) 0.006(4) -0.007(3)
C9' 0.031(4) 0.045(4) 0.046(5) -0.006(4) 0.008(4) -0.008(3)
C10' 0.040(4) 0.043(4) 0.042(5) 0.001(4) 0.015(4) -0.014(4)
C11' 0.037(4) 0.042(4) 0.035(4) 0.008(3) 0.010(3) -0.006(3)
C12' 0.038(4) 0.032(4) 0.026(4) 0.008(3) 0.007(3) -0.001(3)
C13' 0.034(4) 0.034(4) 0.025(4) 0.001(3) 0.001(3) -0.001(3)
C14' 0.032(4) 0.036(4) 0.034(4) 0.005(3) 0.009(3) 0.003(3)
C15' 0.032(4) 0.026(3) 0.033(4) -0.004(3) 0.000(3) 0.000(3)
C16' 0.031(4) 0.031(4) 0.038(4) -0.001(3) 0.005(4) 0.001(3)
C17' 0.025(4) 0.030(4) 0.027(4) 0.003(3) 0.008(3) 0.002(3)
C18' 0.020(4) 0.026(3) 0.025(4) -0.002(3) 0.002(3) 0.001(3)
C19' 0.028(4) 0.033(4) 0.037(4) 0.012(3) 0.002(3) -0.001(3)
O5 0.042(4) 0.052(4) 0.072(5) -0.026(4) -0.008(4) 0.023(3)
O6 0.054(4) 0.051(4) 0.073(5) -0.026(3) -0.003(3) 0.017(3)
O7 0.039(3) 0.044(3) 0.048(3) 0.008(3) 0.003(3) -0.002(3)
O8 0.035(3) 0.054(3) 0.040(3) 0.009(3) 0.002(2) 0.004(3)
C20 0.078(6) 0.056(5) 0.079(6) -0.004(5) 0.027(5) 0.008(5)
C21 0.036(4) 0.030(4) 0.047(5) 0.001(4) 0.011(4) 0.002(4)
C22 0.051(5) 0.074(6) 0.065(6) 0.028(5) 0.006(4) 0.010(4)
C23 0.044(5) 0.052(5) 0.034(4) 0.013(4) 0.014(4) 0.015(4)
C24 0.118(8) 0.153(9) 0.108(8) 0.011(7) 0.060(7) -0.007(7)
C25 0.158(9) 0.118(8) 0.089(8) 0.012(6) 0.021(7) -0.050(7)
C26 0.113(8) 0.136(8) 0.135(9) -0.002(7) 0.020(7) -0.032(7)
C27 0.084(7) 0.113(7) 0.127(8) -0.031(6) 0.049(6) -0.018(6)
O9 0.099(6) 0.144(6) 0.075(5) -0.014(5) 0.029(4) -0.012(5)
C28 0.119(8) 0.159(9) 0.128(9) 0.028(7) 0.038(7) 0.036(7)
O10 0.056(4) 0.084(4) 0.115(6) -0.010(4) 0.000(4) 0.012(4)
C29 0.076(6) 0.083(6) 0.082(7) 0.011(5) 0.016(5) -0.023(5)
O11 0.068(4) 0.059(3) 0.058(4) -0.003(3) 0.004(3) -0.017(3)

loop_
_atom_type_symbol
_atom_type_description
_atom_type_scat_dispersion_real
_atom_type_scat_dispersion_imag
_atom_type_scat_source
C C 0.0033 0.0016 'International Tables Vol C Tables 4.2.6.8 and 6.1.1.4'
H H 0.0000 0.0000 'International Tables Vol C Tables 4.2.6.8 and 6.1.1.4'
N N 0.0061 0.0033 'International Tables Vol C Tables 4.2.6.8 and 6.1.1.4'
O O 0.0106 0.0060 'International Tables Vol C Tables 4.2.6.8 and 6.1.1.4'
Br Br -0.2901 2.4595 'International Tables Vol C Tables 4.2.6.8 and 6.1.1.4'
Cd Cd -0.8075 1.2024 'International Tables Vol C Tables 4.2.6.8 and 6.1.1.4'

loop_
_geom_angle_atom_site_label_1
_geom_angle_atom_site_label_2
_geom_angle_atom_site_label_3
_geom_angle
_geom_angle_site_symmetry_1
_geom_angle_site_symmetry_3
_geom_angle_publ_flag
O3 Cd1 O8 92.03(17) . . ?
O3 Cd1 N1 140.85(18) . . ?
O8 Cd1 N1 123.24(19) . . ?
O3 Cd1 N2 82.20(19) . . ?
O8 Cd1 N2 123.0(2) . . ?
N1 Cd1 N2 90.5(2) . . ?
O3 Cd1 O2 74.17(15) . . ?
O8 Cd1 O2 107.57(17) . . ?
N1 Cd1 O2 78.81(17) . . ?
N2 Cd1 O2 124.51(18) . . ?
O3 Cd1 O7 128.16(16) . . ?
O8 Cd1 O7 54.58(17) . . ?
N1 Cd1 O7 89.17(18) . . ?
N2 Cd1 O7 85.70(19) . . ?
O2 Cd1 O7 147.07(16) . . ?
O3 Cd1 C23 111.1(2) . . ?
O8 Cd1 C23 27.3(2) . . ?
N1 Cd1 C23 108.0(2) . . ?
N2 Cd1 C23 104.9(2) . . ?
O2 Cd1 C23 130.3(2) . . ?
O7 Cd1 C23 27.3(2) . . ?
O2' Cd2 N2' 131.37(18) . . ?
O2' Cd2 O3' 74.26(15) . . ?
N2' Cd2 O3' 82.11(18) . . ?
O2' Cd2 O5 124.8(2) . . ?
N2' Cd2 O5 97.2(2) . . ?
O3' Cd2 O5 91.5(2) . . ?
O2' Cd2 N1' 81.00(18) . . ?
N2' Cd2 N1' 87.4(2) . . ?
O3' Cd2 N1' 135.30(17) . . ?
O5 Cd2 N1' 133.0(2) . . ?
O2' Cd2 O6 102.2(2) . . ?
N2' Cd2 O6 124.0(2) . . ?
O3' Cd2 O6 135.15(19) . . ?
O5 Cd2 O6 53.0(2) . . ?
N1' Cd2 O6 85.9(2) . . ?
O2' Cd2 C21 116.8(2) . . ?
N2' Cd2 C21 111.7(2) . . ?
O3' Cd2 C21 115.4(2) . . ?
O5 Cd2 C21 27.1(2) . . ?
N1' Cd2 C21 108.9(2) . . ?
O6 Cd2 C21 26.0(2) . . ?
O2' Cd3 O2 139.12(16) . . ?
O2' Cd3 O3' 74.65(16) . . ?
O2 Cd3 O3' 133.80(16) . . ?
O2' Cd3 O3 126.75(16) . . ?
O2 Cd3 O3 74.42(15) . . ?
O3' Cd3 O3 113.59(16) . . ?
O2' Cd3 O1 85.08(15) . . ?
O2 Cd3 O1 66.49(15) . . ?
O3' Cd3 O1 95.01(15) . . ?
O3 Cd3 O1 140.88(15) . . ?
O2' Cd3 O1' 64.91(15) . . ?
O2 Cd3 O1' 78.84(15) . . ?
O3' Cd3 O1' 138.63(15) . . ?
O3 Cd3 O1' 97.85(15) . . ?
O1 Cd3 O1' 73.87(15) . . ?
C8 N1 C9 117.0(6) . . ?
C8 N1 Cd1 128.0(5) . . ?
C9 N1 Cd1 115.0(4) . . ?
C12 N2 C11 116.5(6) . . ?
C12 N2 Cd1 128.5(5) . . ?
C11 N2 Cd1 114.7(5) . . ?
C8' N1' C9' 117.3(6) . . ?
C8' N1' Cd2 126.2(5) . . ?
C9' N1' Cd2 115.8(5) . . ?
C12' N2' C11' 117.5(6) . . ?
C12' N2' Cd2 127.5(5) . . ?
C11' N2' Cd2 114.7(4) . . ?
C2 O1 C1 117.6(5) . . ?
C2 O1 Cd3 115.9(4) . . ?
C1 O1 Cd3 125.8(4) . . ?
C7 O2 Cd3 124.5(4) . . ?
C7 O2 Cd1 130.2(4) . . ?
Cd3 O2 Cd1 104.18(17) . . ?
C18 O3 Cd1 130.2(4) . . ?
C18 O3 Cd3 119.2(4) . . ?
Cd1 O3 Cd3 104.62(18) . . ?
C17 O4 C19 116.3(5) . . ?
C2' O1' C1' 116.1(5) . . ?
C2' O1' Cd3 112.0(4) . . ?
C1' O1' Cd3 131.5(4) . . ?
C7' O2' Cd2 130.7(4) . . ?
C7' O2' Cd3 122.5(4) . . ?
Cd2 O2' Cd3 106.06(18) . . ?
C18' O3' Cd3 120.6(4) . . ?
C18' O3' Cd2 130.4(4) . . ?
Cd3 O3' Cd2 103.86(18) . . ?
C17' O4' C19' 117.6(5) . . ?
O1 C1 H1A 109.5 . . ?
O1 C1 H1B 109.5 . . ?
H1A C1 H1B 109.5 . . ?
O1 C1 H1C 109.5 . . ?
H1A C1 H1C 109.5 . . ?
H1B C1 H1C 109.5 . . ?
O1 C2 C3 124.9(6) . . ?
O1 C2 C7 113.6(6) . . ?
C3 C2 C7 121.5(7) . . ?
C2 C3 C4 119.1(7) . . ?
C2 C3 H3A 120.4 . . ?
C4 C3 H3A 120.4 . . ?
C5 C4 C3 121.5(7) . . ?
C5 C4 Br1 120.0(6) . . ?
C3 C4 Br1 118.5(5) . . ?
C4 C5 C6 119.5(7) . . ?
C4 C5 H5A 120.3 . . ?
C6 C5 H5A 120.3 . . ?
C7 C6 C5 120.9(6) . . ?
C7 C6 C8 124.6(6) . . ?
C5 C6 C8 114.4(6) . . ?
O2 C7 C6 123.1(6) . . ?
O2 C7 C2 119.5(6) . . ?
C6 C7 C2 117.4(6) . . ?
N1 C8 C6 127.8(7) . . ?
N1 C8 H8A 116.1 . . ?
C6 C8 H8A 116.1 . . ?
N1 C9 C10 112.0(6) . . ?
N1 C9 H9A 109.2 . . ?
C10 C9 H9A 109.2 . . ?
N1 C9 H9B 109.2 . . ?
C10 C9 H9B 109.2 . . ?
H9A C9 H9B 107.9 . . ?
C9 C10 C11 115.6(6) . . ?
C9 C10 H10A 108.4 . . ?
C11 C10 H10A 108.4 . . ?
C9 C10 H10B 108.4 . . ?
C11 C10 H10B 108.4 . . ?
H10A C10 H10B 107.4 . . ?
N2 C11 C10 112.4(6) . . ?
N2 C11 H11A 109.1 . . ?
C10 C11 H11A 109.1 . . ?
N2 C11 H11B 109.1 . . ?
C10 C11 H11B 109.1 . . ?
H11A C11 H11B 107.9 . . ?
N2 C12 C13 127.6(7) . . ?
N2 C12 H12A 116.2 . . ?
C13 C12 H12A 116.2 . . ?
C14 C13 C18 119.2(6) . . ?
C14 C13 C12 115.2(6) . . ?
C18 C13 C12 125.6(6) . . ?
C15 C14 C13 120.8(6) . . ?
C15 C14 H14A 119.6 . . ?
C13 C14 H14A 119.6 . . ?
C14 C15 C16 121.8(7) . . ?
C14 C15 Br2 121.1(5) . . ?
C16 C15 Br2 117.1(5) . . ?
C17 C16 C15 118.5(6) . . ?
C17 C16 H16A 120.7 . . ?
C15 C16 H16A 120.7 . . ?
C16 C17 O4 124.6(6) . . ?
C16 C17 C18 122.0(6) . . ?
O4 C17 C18 113.4(6) . . ?
O3 C18 C13 125.0(6) . . ?
O3 C18 C17 117.5(6) . . ?
C13 C18 C17 117.4(6) . . ?
O4 C19 H19A 109.5 . . ?
O4 C19 H19B 109.5 . . ?
H19A C19 H19B 109.5 . . ?
O4 C19 H19C 109.5 . . ?
H19A C19 H19C 109.5 . . ?
H19B C19 H19C 109.5 . . ?
O1' C1' H1'A 109.5 . . ?
O1' C1' H1'B 109.5 . . ?
H1'A C1' H1'B 109.5 . . ?
O1' C1' H1'C 109.5 . . ?
H1'A C1' H1'C 109.5 . . ?
H1'B C1' H1'C 109.5 . . ?
C3' C2' O1' 124.7(7) . . ?
C3' C2' C7' 121.8(7) . . ?
O1' C2' C7' 113.5(6) . . ?
C2' C3' C4' 119.7(7) . . ?
C2' C3' H3'A 120.2 . . ?
C4' C3' H3'A 120.2 . . ?
C3' C4' C5' 121.3(7) . . ?
C3' C4' Br1' 118.3(6) . . ?
C5' C4' Br1' 120.3(6) . . ?
C4' C5' C6' 119.6(7) . . ?
C4' C5' H5'A 120.2 . . ?
C6' C5' H5'A 120.2 . . ?
C7' C6' C5' 120.0(7) . . ?
C7' C6' C8' 126.2(7) . . ?
C5' C6' C8' 113.8(6) . . ?
O2' C7' C6' 124.4(6) . . ?
O2' C7' C2' 117.9(6) . . ?
C6' C7' C2' 117.7(6) . . ?
N1' C8' C6' 128.3(7) . . ?
N1' C8' H8'A 115.9 . . ?
C6' C8' H8'A 115.9 . . ?
N1' C9' C10' 111.6(6) . . ?
N1' C9' H9'A 109.3 . . ?
C10' C9' H9'A 109.3 . . ?
N1' C9' H9'B 109.3 . . ?
C10' C9' H9'B 109.3 . . ?
H9'A C9' H9'B 108.0 . . ?
C11' C10' C9' 115.6(6) . . ?
C11' C10' H10C 108.4 . . ?
C9' C10' H10C 108.4 . . ?
C11' C10' H10D 108.4 . . ?
C9' C10' H10D 108.4 . . ?
H10C C10' H10D 107.4 . . ?
N2' C11' C10' 112.6(6) . . ?
N2' C11' H11C 109.1 . . ?
C10' C11' H11C 109.1 . . ?
N2' C11' H11D 109.1 . . ?
C10' C11' H11D 109.1 . . ?
H11C C11' H11D 107.8 . . ?
N2' C12' C13' 128.5(7) . . ?
N2' C12' H12B 115.7 . . ?
C13' C12' H12B 115.7 . . ?
C14' C13' C18' 118.3(6) . . ?
C14' C13' C12' 114.6(6) . . ?
C18' C13' C12' 127.1(6) . . ?
C15' C14' C13' 121.2(7) . . ?
C15' C14' H14B 119.4 . . ?
C13' C14' H14B 119.4 . . ?
C14' C15' C16' 121.6(7) . . ?
C14' C15' Br2' 119.9(6) . . ?
C16' C15' Br2' 118.5(5) . . ?
C17' C16' C15' 118.7(7) . . ?
C17' C16' H16B 120.6 . . ?
C15' C16' H16B 120.6 . . ?
C16' C17' O4' 123.5(6) . . ?
C16' C17' C18' 122.2(6) . . ?
O4' C17' C18' 114.2(6) . . ?
O3' C18' C17' 118.5(6) . . ?
O3' C18' C13' 123.5(6) . . ?
C17' C18' C13' 117.9(6) . . ?
O4' C19' H19D 109.5 . . ?
O4' C19' H19E 109.5 . . ?
H19D C19' H19E 109.5 . . ?
O4' C19' H19F 109.5 . . ?
H19D C19' H19F 109.5 . . ?
H19E C19' H19F 109.5 . . ?
C21 O5 Cd2 94.5(5) . . ?
C21 O6 Cd2 93.1(5) . . ?
C23 O7 Cd1 85.9(4) . . ?
C23 O8 Cd1 97.4(5) . . ?
C21 C20 H20A 109.5 . . ?
C21 C20 H20B 109.5 . . ?
H20A C20 H20B 109.5 . . ?
C21 C20 H20C 109.5 . . ?
H20A C20 H20C 109.5 . . ?
H20B C20 H20C 109.5 . . ?
O6 C21 O5 119.2(7) . . ?
O6 C21 C20 121.1(8) . . ?
O5 C21 C20 119.6(8) . . ?
O6 C21 Cd2 60.9(4) . . ?
O5 C21 Cd2 58.4(4) . . ?
C20 C21 Cd2 178.0(7) . . ?
C23 C22 H22A 109.5 . . ?
C23 C22 H22B 109.5 . . ?
H22A C22 H22B 109.5 . . ?
C23 C22 H22C 109.5 . . ?
H22A C22 H22C 109.5 . . ?
H22B C22 H22C 109.5 . . ?
O7 C23 O8 122.0(7) . . ?
O7 C23 C22 120.1(8) . . ?
O8 C23 C22 117.8(8) . . ?
O7 C23 Cd1 66.8(4) . . ?
O8 C23 Cd1 55.3(4) . . ?
C22 C23 Cd1 171.8(6) . . ?
C25 C24 H24A 109.5 . . ?
C25 C24 H24B 109.5 . . ?
H24A C24 H24B 109.5 . . ?
C25 C24 H24C 109.5 . . ?
H24A C24 H24C 109.5 . . ?
H24B C24 H24C 109.5 . . ?
O9 C25 C24 115.6(12) . . ?
O9 C25 H25B 108.4 . . ?
C24 C25 H25B 108.4 . . ?
O9 C25 H25A 108.4 . . ?
C24 C25 H25A 108.4 . . ?
H25B C25 H25A 107.4 . . ?
O9 C26 C27 107.8(11) . . ?
O9 C26 H26A 110.1 . . ?
C27 C26 H26A 110.1 . . ?
O9 C26 H26B 110.1 . . ?
C27 C26 H26B 110.1 . . ?
H26A C26 H26B 108.5 . . ?
C26 C27 H27A 109.5 . . ?
C26 C27 H27B 109.5 . . ?
H27A C27 H27B 109.5 . . ?
C26 C27 H27C 109.5 . . ?
H27A C27 H27C 109.5 . . ?
H27B C27 H27C 109.5 . . ?
C25 O9 C26 117.1(11) . . ?
O10 C28 H28A 109.5 . . ?
O10 C28 H28B 109.5 . . ?
H28A C28 H28B 109.5 . . ?
O10 C28 H28C 109.5 . . ?
H28A C28 H28C 109.5 . . ?
H28B C28 H28C 109.5 . . ?
C28 O10 H10E 109.5 . . ?
O11 C29 H29A 109.5 . . ?
O11 C29 H29B 109.5 . . ?
H29A C29 H29B 109.5 . . ?
O11 C29 H29C 109.5 . . ?
H29A C29 H29C 109.5 . . ?
H29B C29 H29C 109.5 . . ?
C29 O11 H11E 109.5 . . ?

loop_
_geom_bond_atom_site_label_1
_geom_bond_atom_site_label_2
_geom_bond_distance
_geom_bond_site_symmetry_2
_geom_bond_publ_flag
Cd1 O3 2.246(4) . ?
Cd1 O8 2.248(5) . ?
Cd1 N1 2.270(6) . ?
Cd1 N2 2.271(6) . ?
Cd1 O2 2.287(4) . ?
Cd1 O7 2.498(5) . ?
Cd1 C23 2.712(7) . ?
Cd2 O2' 2.238(4) . ?
Cd2 N2' 2.265(6) . ?
Cd2 O3' 2.287(4) . ?
Cd2 O5 2.316(5) . ?
Cd2 N1' 2.318(6) . ?
Cd2 O6 2.371(6) . ?
Cd2 C21 2.709(7) . ?
Cd3 O2' 2.244(4) . ?
Cd3 O2 2.246(4) . ?
Cd3 O3' 2.261(4) . ?
Cd3 O3 2.274(4) . ?
Cd3 O1 2.528(4) . ?
Cd3 O1' 2.575(5) . ?
Br1 C4 1.912(7) . ?
Br2 C15 1.909(7) . ?
Br1' C4' 1.908(7) . ?
Br2' C15' 1.915(7) . ?
N1 C8 1.275(8) . ?
N1 C9 1.477(8) . ?
N2 C12 1.271(8) . ?
N2 C11 1.486(8) . ?
N1' C8' 1.279(9) . ?
N1' C9' 1.476(9) . ?
N2' C12' 1.295(8) . ?
N2' C11' 1.481(8) . ?
O1 C2 1.356(8) . ?
O1 C1 1.427(8) . ?
O2 C7 1.317(7) . ?
O3 C18 1.323(7) . ?
O4 C17 1.378(7) . ?
O4 C19 1.449(8) . ?
O1' C2' 1.368(8) . ?
O1' C1' 1.444(8) . ?
O2' C7' 1.323(8) . ?
O3' C18' 1.316(7) . ?
O4' C17' 1.371(8) . ?
O4' C19' 1.420(7) . ?
C1 H1A 0.9600 . ?
C1 H1B 0.9600 . ?
C1 H1C 0.9600 . ?
C2 C3 1.376(9) . ?
C2 C7 1.433(9) . ?
C3 C4 1.389(9) . ?
C3 H3A 0.9300 . ?
C4 C5 1.370(9) . ?
C5 C6 1.415(9) . ?
C5 H5A 0.9300 . ?
C6 C7 1.387(9) . ?
C6 C8 1.465(9) . ?
C8 H8A 0.9300 . ?
C9 C10 1.508(10) . ?
C9 H9A 0.9700 . ?
C9 H9B 0.9700 . ?
C10 C11 1.545(9) . ?
C10 H10A 0.9700 . ?
C10 H10B 0.9700 . ?
C11 H11A 0.9700 . ?
C11 H11B 0.9700 . ?
C12 C13 1.464(9) . ?
C12 H12A 0.9300 . ?
C13 C14 1.410(9) . ?
C13 C18 1.415(9) . ?
C14 C15 1.347(9) . ?
C14 H14A 0.9300 . ?
C15 C16 1.393(9) . ?
C16 C17 1.372(9) . ?
C16 H16A 0.9300 . ?
C17 C18 1.420(9) . ?
C19 H19A 0.9600 . ?
C19 H19B 0.9600 . ?
C19 H19C 0.9600 . ?
C1' H1'A 0.9600 . ?
C1' H1'B 0.9600 . ?
C1' H1'C 0.9600 . ?
C2' C3' 1.358(9) . ?
C2' C7' 1.435(9) . ?
C3' C4' 1.375(10) . ?
C3' H3'A 0.9300 . ?
C4' C5' 1.384(10) . ?
C5' C6' 1.415(10) . ?
C5' H5'A 0.9300 . ?
C6' C7' 1.392(9) . ?
C6' C8' 1.450(10) . ?
C8' H8'A 0.9300 . ?
C9' C10' 1.549(10) . ?
C9' H9'A 0.9700 . ?
C9' H9'B 0.9700 . ?
C10' C11' 1.516(10) . ?
C10' H10C 0.9700 . ?
C10' H10D 0.9700 . ?
C11' H11C 0.9700 . ?
C11' H11D 0.9700 . ?
C12' C13' 1.430(9) . ?
C12' H12B 0.9300 . ?
C13' C14' 1.417(9) . ?
C13' C18' 1.424(9) . ?
C14' C15' 1.355(9) . ?
C14' H14B 0.9300 . ?
C15' C16' 1.392(10) . ?
C16' C17' 1.367(9) . ?
C16' H16B 0.9300 . ?
C17' C18' 1.421(9) . ?
C19' H19D 0.9600 . ?
C19' H19E 0.9600 . ?
C19' H19F 0.9600 . ?
O5 C21 1.237(9) . ?
O6 C21 1.190(9) . ?
O7 C23 1.247(9) . ?
O8 C23 1.254(9) . ?
C20 C21 1.503(10) . ?
C20 H20A 0.9600 . ?
C20 H20B 0.9600 . ?
C20 H20C 0.9600 . ?
C22 C23 1.515(10) . ?
C22 H22A 0.9600 . ?
C22 H22B 0.9600 . ?
C22 H22C 0.9600 . ?
C24 C25 1.487(15) . ?
C24 H24A 0.9600 . ?
C24 H24B 0.9600 . ?
C24 H24C 0.9600 . ?
C25 O9 1.294(12) . ?
C25 H25B 0.9700 . ?
C25 H25A 0.9700 . ?
C26 O9 1.464(14) . ?
C26 C27 1.465(15) . ?
C26 H26A 0.9700 . ?
C26 H26B 0.9700 . ?
C27 H27A 0.9600 . ?
C27 H27B 0.9600 . ?
C27 H27C 0.9600 . ?
C28 O10 1.377(13) . ?
C28 H28A 0.9600 . ?
C28 H28B 0.9600 . ?
C28 H28C 0.9600 . ?
O10 H10E 0.8200 . ?
C29 O11 1.402(11) . ?
C29 H29A 0.9600 . ?
C29 H29B 0.9600 . ?
C29 H29C 0.9600 . ?
O11 H11E 0.8200 . ?
